data_7016314
loop_
_publ_author_name
'Mochida, Tomoyuki'
'Funasako, Yusuke'
'Azumi, Hiroko'

_publ_section_title
;
 Charge-transfer complexes from decamethylferrocene and 1,4-quinone
 derivatives: neutral-ionic phase diagrams for metallocene complexes.
;
_journal_issue 36
_journal_name_full 'Dalton transactions (Cambridge, England : 2003)'
_journal_page_first 9221
_journal_page_last 9228
_journal_paper_doi 10.1039/c1dt10200a
_journal_volume 40
_journal_year 2011
_chemical_formula_moiety 'C18 H26 Fe, 2(C10 H4 Cl2 O2)'
_chemical_formula_sum 'C38 H34 Cl4 Fe O4'
_chemical_formula_weight 750.29
_chemical_name_common 'octamethylferrocene-dichloronaphthoquinone complex'
_chemical_name_systematic
;
octamethylferrocene-dichloronaphthoquinone complex
;
_space_group_IT_number 14
_symmetry_cell_setting monoclinic
_symmetry_space_group_name_Hall '-P 2ybc'
_symmetry_space_group_name_H-M 'P 1 21/c 1'
_atom_sites_solution_hydrogens geom
_atom_sites_solution_primary direct
_atom_sites_solution_secondary difmap
_audit_creation_method SHELXL-97
_cell_angle_alpha 90.00
_cell_angle_beta 96.016(2)
_cell_angle_gamma 90.00
_cell_formula_units_Z 2
_cell_length_a 13.846(3)
_cell_length_b 8.1681(17)
_cell_length_c 15.110(3)
_cell_measurement_reflns_used 4132
_cell_measurement_temperature 173
_cell_measurement_theta_max 27.36
_cell_measurement_theta_min 2.71
_cell_volume 1699.5(6)
_computing_cell_refinement 'APEX2 (Bruker AXS, 2006)'
_computing_data_collection 'APEX2 (Bruker AXS, 2006)'
_computing_data_reduction 'SAINT (Bruker AXS, 2004)'
_computing_molecular_graphics 'XSHEL (Bruker AXS,2002)'
_computing_publication_material 'XCIF (Bruker AXS, 2001)'
_computing_structure_refinement 'SHELXL-97 (Sheldrick, 1997)'
_computing_structure_solution 'SHELXS-97 (Sheldrick, 1997)'
_diffrn_ambient_temperature 173
_diffrn_detector_area_resol_mean 8.333
_diffrn_measured_fraction_theta_full 0.980
_diffrn_measured_fraction_theta_max 0.980
_diffrn_measurement_device_type 'Bruker APEXII CCD area detector'
_diffrn_measurement_method 'phi and omega scans'
_diffrn_radiation_monochromator 'Bruker Helios multilayer confocal mirror'
_diffrn_radiation_source 'Bruker TXS fine-focus rotating anode'
_diffrn_radiation_type MoK\a
_diffrn_radiation_wavelength 0.71073
_diffrn_reflns_av_R_equivalents 0.0189
_diffrn_reflns_av_sigmaI/netI 0.0238
_diffrn_reflns_limit_h_max 17
_diffrn_reflns_limit_h_min -17
_diffrn_reflns_limit_k_max 10
_diffrn_reflns_limit_k_min -6
_diffrn_reflns_limit_l_max 19
_diffrn_reflns_limit_l_min -19
_diffrn_reflns_number 9312
_diffrn_reflns_theta_full 27.49
_diffrn_reflns_theta_max 27.49
_diffrn_reflns_theta_min 2.71
_exptl_absorpt_coefficient_mu 0.799
_exptl_absorpt_correction_T_max 0.7353
_exptl_absorpt_correction_T_min 0.6632
_exptl_absorpt_correction_type empirical
_exptl_absorpt_process_details
;
SADABS Sheldrick 1996
;
_exptl_crystal_colour black
_exptl_crystal_density_diffrn 1.466
_exptl_crystal_density_method 'not measured'
_exptl_crystal_description prism
_exptl_crystal_F_000 772
_exptl_crystal_size_max 0.56
_exptl_crystal_size_mid 0.46
_exptl_crystal_size_min 0.41
_refine_diff_density_max 0.382
_refine_diff_density_min -0.534
_refine_diff_density_rms 0.058
_refine_ls_extinction_method none
_refine_ls_goodness_of_fit_ref 1.048
_refine_ls_hydrogen_treatment constr
_refine_ls_matrix_type full
_refine_ls_number_parameters 228
_refine_ls_number_reflns 3821
_refine_ls_number_restraints 0
_refine_ls_restrained_S_all 1.048
_refine_ls_R_factor_all 0.0451
_refine_ls_R_factor_gt 0.0376
_refine_ls_shift/su_max 0.001
_refine_ls_shift/su_mean 0.000
_refine_ls_structure_factor_coef Fsqd
_refine_ls_weighting_details 'calc w=1/[\s^2^(Fo^2^)+(0.0523P)^2^+0.7295P] where P=(Fo^2^+2Fc^2^)/3'
_refine_ls_weighting_scheme calc
_refine_ls_wR_factor_gt 0.0988
_refine_ls_wR_factor_ref 0.1039
_reflns_number_gt 3240
_reflns_number_total 3821
_reflns_threshold_expression >2\s(I)
_cod_data_source_file c1dt10200a.txt
_cod_data_source_block OctaCl2NQ_173
_cod_depositor_comments
;
The following automatic conversions were performed:

'_symmetry_cell_setting' value 'Monoclinic' changed to 'monoclinic'
according to /home/saulius/struct/CIF-dictionaries/cif_core.dic
dictionary named 'cif_core.dic' version 2.4.1 from 2010-06-29.

Automatic conversion script
Id: cif_fix_values 1715 2011-07-08 13:25:40Z adriana 
;
_cod_original_sg_symbol_H-M 'P 21/c'
_cod_database_code 7016314

loop_
_symmetry_equiv_pos_as_xyz
'x, y, z'
'-x, y+1/2, -z+1/2'
'-x, -y, -z'
'x, -y-1/2, z-1/2'

loop_
_atom_site_label
_atom_site_type_symbol
_atom_site_fract_x
_atom_site_fract_y
_atom_site_fract_z
_atom_site_U_iso_or_equiv
_atom_site_adp_type
_atom_site_occupancy
_atom_site_symmetry_multiplicity
_atom_site_calc_flag
_atom_site_refinement_flags
C1 C 0.6267(2) 0.1260(5) 1.0017(4) 0.1017(14) Uani 1 1 d .
C2 C 0.6046(2) 0.0520(6) 0.9178(3) 0.0948(14) Uani 1 1 d .
C3 C 0.6392(4) 0.2968(9) 1.0133(7) 0.181(4) Uani 0.80 1 d P
H3A H 0.7081 0.3244 1.0133 0.272 Uiso 0.80 1 calc PR
H3B H 0.6169 0.3297 1.0701 0.272 Uiso 0.80 1 calc PR
H3C H 0.6013 0.3546 0.9646 0.272 Uiso 0.80 1 calc PR
C4 C 0.5929(3) 0.1447(8) 0.8318(4) 0.127(2) Uani 0.80 1 d P
H4A H 0.5694 0.2554 0.8423 0.191 Uiso 0.80 1 calc PR
H4B H 0.5460 0.0880 0.7893 0.191 Uiso 0.80 1 calc PR
H4C H 0.6557 0.1512 0.8075 0.191 Uiso 0.80 1 calc PR
C5 C 0.40009(18) 0.1197(5) 1.0663(2) 0.0804(10) Uani 1 1 d .
C6 C 0.38003(17) 0.1473(5) 0.9735(2) 0.0768(10) Uani 1 1 d .
C7 C 0.36335(19) -0.0050(6) 0.9306(3) 0.0875(11) Uani 1 1 d .
C8 C 0.4198(3) 0.2457(9) 1.1309(4) 0.122(2) Uani 0.80 1 d P
H8A H 0.4542 0.3356 1.1049 0.183 Uiso 0.80 1 calc PR
H8B H 0.4602 0.2018 1.1826 0.183 Uiso 0.80 1 calc PR
H8C H 0.3585 0.2864 1.1496 0.183 Uiso 0.80 1 calc PR
C9 C 0.3736(3) 0.3058(7) 0.9266(3) 0.1018(17) Uani 0.80 1 d P
H9A H 0.3910 0.2911 0.8659 0.153 Uiso 0.80 1 calc PR
H9B H 0.4184 0.3839 0.9584 0.153 Uiso 0.80 1 calc PR
H9C H 0.3071 0.3477 0.9244 0.153 Uiso 0.80 1 calc PR
C10 C 0.3400(3) -0.0307(9) 0.8337(3) 0.1122(19) Uani 0.80 1 d P
H10A H 0.3586 -0.1419 0.8181 0.168 Uiso 0.80 1 calc PR
H10B H 0.3758 0.0488 0.8011 0.168 Uiso 0.80 1 calc PR
H10C H 0.2701 -0.0158 0.8177 0.168 Uiso 0.80 1 calc PR
C12 C 0.14610(12) -0.08253(19) 1.07903(10) 0.0260(3) Uani 1 1 d .
C13 C 0.16197(12) 0.0859(2) 1.11670(10) 0.0259(3) Uani 1 1 d .
C14 C 0.14969(12) 0.2201(2) 1.06624(10) 0.0267(3) Uani 1 1 d .
C15 C 0.11965(12) 0.2113(2) 0.96817(10) 0.0272(3) Uani 1 1 d .
C16 C 0.07970(13) 0.0312(2) 0.83743(11) 0.0286(3) Uani 1 1 d .
H16 H 0.0708 0.1264 0.8014 0.034 Uiso 1 1 calc R
C17 C 0.06701(13) -0.1225(2) 0.79933(11) 0.0317(4) Uani 1 1 d .
H17 H 0.0499 -0.1325 0.7370 0.038 Uiso 1 1 calc R
C18 C 0.07915(13) -0.2617(2) 0.85170(12) 0.0324(4) Uani 1 1 d .
H18 H 0.0705 -0.3667 0.8250 0.039 Uiso 1 1 calc R
C19 C 0.10386(13) -0.2487(2) 0.94296(11) 0.0294(3) Uani 1 1 d .
H19 H 0.1112 -0.3444 0.9788 0.035 Uiso 1 1 calc R
C20 C 0.11782(12) -0.09470(19) 0.98162(10) 0.0244(3) Uani 1 1 d .
C21 C 0.10562(12) 0.04584(19) 0.92892(10) 0.0242(3) Uani 1 1 d .
Cl1 Cl 0.19426(4) 0.09580(5) 1.22886(3) 0.03706(13) Uani 1 1 d .
Cl2 Cl 0.16465(4) 0.41346(5) 1.10888(3) 0.03869(14) Uani 1 1 d .
Fe1 Fe 0.5000 0.0000 1.0000 0.0734(2) Uani 1 2 d S
O1 O 0.15546(10) -0.20147(15) 1.12707(8) 0.0363(3) Uani 1 1 d .
O2 O 0.10700(11) 0.33534(15) 0.92429(8) 0.0422(3) Uani 1 1 d .

loop_
_atom_site_aniso_label
_atom_site_aniso_U_11
_atom_site_aniso_U_22
_atom_site_aniso_U_33
_atom_site_aniso_U_23
_atom_site_aniso_U_13
_atom_site_aniso_U_12
C1 0.0307(14) 0.108(3) 0.171(4) 0.045(3) 0.031(2) 0.0117(15)
C2 0.0374(14) 0.145(3) 0.106(3) 0.075(3) 0.0282(16) 0.0267(17)
C3 0.061(3) 0.118(5) 0.372(13) 0.036(6) 0.056(5) 0.010(3)
C4 0.054(2) 0.200(6) 0.134(4) 0.119(4) 0.042(2) 0.048(3)
C5 0.0332(13) 0.137(3) 0.0728(19) 0.030(2) 0.0129(12) 0.0209(15)
C6 0.0290(12) 0.121(3) 0.0821(19) 0.047(2) 0.0141(12) 0.0143(14)
C7 0.0284(13) 0.133(3) 0.102(3) 0.031(2) 0.0127(14) 0.0129(16)
C8 0.056(2) 0.206(7) 0.105(4) 0.007(4) 0.014(2) 0.030(3)
C9 0.0439(19) 0.140(4) 0.124(4) 0.070(3) 0.020(2) 0.028(2)
C10 0.0334(18) 0.213(6) 0.089(3) -0.009(4) 0.0006(18) 0.018(3)
C12 0.0304(8) 0.0241(8) 0.0239(8) 0.0011(6) 0.0048(6) 0.0010(6)
C13 0.0315(9) 0.0270(8) 0.0192(7) -0.0020(6) 0.0033(6) -0.0011(6)
C14 0.0343(9) 0.0215(7) 0.0247(8) -0.0030(6) 0.0055(6) -0.0016(6)
C15 0.0359(9) 0.0238(8) 0.0225(7) 0.0008(6) 0.0056(6) 0.0005(6)
C16 0.0358(9) 0.0277(8) 0.0227(8) 0.0012(6) 0.0049(6) 0.0006(7)
C17 0.0373(10) 0.0351(9) 0.0229(8) -0.0045(7) 0.0034(7) 0.0006(7)
C18 0.0373(9) 0.0274(8) 0.0325(9) -0.0083(7) 0.0041(7) -0.0007(7)
C19 0.0347(9) 0.0232(8) 0.0305(8) -0.0005(7) 0.0039(7) 0.0016(7)
C20 0.0264(8) 0.0236(8) 0.0236(8) -0.0002(6) 0.0041(6) 0.0019(6)
C21 0.0280(8) 0.0227(8) 0.0227(7) -0.0001(6) 0.0059(6) 0.0011(6)
Cl1 0.0540(3) 0.0359(2) 0.0203(2) -0.00056(16) -0.00070(17) -0.00251(19)
Cl2 0.0633(3) 0.0225(2) 0.0300(2) -0.00531(16) 0.0037(2) -0.00488(19)
Fe1 0.0270(2) 0.1123(5) 0.0831(4) 0.0457(4) 0.0167(2) 0.0153(3)
O1 0.0542(8) 0.0257(6) 0.0286(6) 0.0065(5) 0.0024(5) 0.0013(6)
O2 0.0752(10) 0.0225(6) 0.0285(6) 0.0042(5) 0.0037(6) 0.0009(6)

loop_
_atom_type_symbol
_atom_type_description
_atom_type_scat_dispersion_real
_atom_type_scat_dispersion_imag
_atom_type_scat_source
C C 0.0033 0.0016 'International Tables Vol C Tables 4.2.6.8 and 6.1.1.4'
H H 0.0000 0.0000 'International Tables Vol C Tables 4.2.6.8 and 6.1.1.4'
O O 0.0106 0.0060 'International Tables Vol C Tables 4.2.6.8 and 6.1.1.4'
Cl Cl 0.1484 0.1585 'International Tables Vol C Tables 4.2.6.8 and 6.1.1.4'
Fe Fe 0.3463 0.8444 'International Tables Vol C Tables 4.2.6.8 and 6.1.1.4'

loop_
_geom_angle_atom_site_label_1
_geom_angle_atom_site_label_2
_geom_angle_atom_site_label_3
_geom_angle
_geom_angle_site_symmetry_1
_geom_angle_site_symmetry_3
C2 C1 C3 123.2(6) . .
C2 C1 C7 110.2(4) . 3_657
C3 C1 C7 126.7(6) . 3_657
C1 C2 C5 106.3(3) . 3_657
C1 C2 C4 123.9(5) . .
C5 C2 C4 129.8(5) 3_657 .
C1 C3 H3A 109.5 . .
C1 C3 H3B 109.5 . .
H3A C3 H3B 109.5 . .
C1 C3 H3C 109.5 . .
H3A C3 H3C 109.5 . .
H3B C3 H3C 109.5 . .
C2 C4 H4A 109.5 . .
C2 C4 H4B 109.5 . .
H4A C4 H4B 109.5 . .
C2 C4 H4C 109.5 . .
H4A C4 H4C 109.5 . .
H4B C4 H4C 109.5 . .
C6 C5 C8 124.4(4) . .
C6 C5 C2 108.4(4) . 3_657
C8 C5 C2 127.2(4) . 3_657
C7 C6 C5 108.6(3) . .
C7 C6 C9 123.8(4) . .
C5 C6 C9 127.6(4) . .
C6 C7 C1 106.6(4) . 3_657
C6 C7 C10 125.9(4) . .
C1 C7 C10 127.5(5) 3_657 .
C5 C8 H8A 109.5 . .
C5 C8 H8B 109.5 . .
H8A C8 H8B 109.5 . .
C5 C8 H8C 109.5 . .
H8A C8 H8C 109.5 . .
H8B C8 H8C 109.5 . .
C6 C9 H9A 109.5 . .
C6 C9 H9B 109.5 . .
H9A C9 H9B 109.5 . .
C6 C9 H9C 109.5 . .
H9A C9 H9C 109.5 . .
H9B C9 H9C 109.5 . .
C7 C10 H10A 109.5 . .
C7 C10 H10B 109.5 . .
H10A C10 H10B 109.5 . .
C7 C10 H10C 109.5 . .
H10A C10 H10C 109.5 . .
H10B C10 H10C 109.5 . .
O1 C12 C20 122.70(15) . .
O1 C12 C13 120.48(14) . .
C20 C12 C13 116.82(13) . .
C14 C13 C12 122.19(14) . .
C14 C13 Cl1 122.09(13) . .
C12 C13 Cl1 115.71(12) . .
C13 C14 C15 122.03(14) . .
C13 C14 Cl2 122.67(13) . .
C15 C14 Cl2 115.29(12) . .
O2 C15 C21 122.54(14) . .
O2 C15 C14 120.63(15) . .
C21 C15 C14 116.82(13) . .
C17 C16 C21 119.84(15) . .
C17 C16 H16 120.1 . .
C21 C16 H16 120.1 . .
C16 C17 C18 120.26(15) . .
C16 C17 H17 119.9 . .
C18 C17 H17 119.9 . .
C17 C18 C19 120.46(16) . .
C17 C18 H18 119.8 . .
C19 C18 H18 119.8 . .
C18 C19 C20 119.62(15) . .
C18 C19 H19 120.2 . .
C20 C19 H19 120.2 . .
C19 C20 C21 120.01(15) . .
C19 C20 C12 119.12(14) . .
C21 C20 C12 120.86(14) . .
C16 C21 C20 119.80(15) . .
C16 C21 C15 118.95(14) . .
C20 C21 C15 121.25(14) . .

loop_
_geom_bond_atom_site_label_1
_geom_bond_atom_site_label_2
_geom_bond_distance
_geom_bond_site_symmetry_2
C1 C2 1.410(6) .
C1 C3 1.414(8) .
C1 C7 1.418(5) 3_657
C2 C5 1.425(6) 3_657
C2 C4 1.498(5) .
C3 H3A 0.9800 .
C3 H3B 0.9800 .
C3 H3C 0.9800 .
C4 H4A 0.9800 .
C4 H4B 0.9800 .
C4 H4C 0.9800 .
C5 C6 1.420(4) .
C5 C8 1.425(7) .
C5 C2 1.425(6) 3_657
C6 C7 1.410(5) .
C6 C9 1.473(5) .
C7 C1 1.418(5) 3_657
C7 C10 1.482(5) .
C8 H8A 0.9800 .
C8 H8B 0.9800 .
C8 H8C 0.9800 .
C9 H9A 0.9800 .
C9 H9B 0.9800 .
C9 H9C 0.9800 .
C10 H10A 0.9800 .
C10 H10B 0.9800 .
C10 H10C 0.9800 .
C12 O1 1.211(2) .
C12 C20 1.486(2) .
C12 C13 1.496(2) .
C13 C14 1.337(2) .
C13 Cl1 1.7086(16) .
C14 C15 1.498(2) .
C14 Cl2 1.7098(16) .
C15 O2 1.213(2) .
C15 C21 1.481(2) .
C16 C17 1.384(2) .
C16 C21 1.396(2) .
C16 H16 0.9500 .
C17 C18 1.385(3) .
C17 H17 0.9500 .
C18 C19 1.389(2) .
C18 H18 0.9500 .
C19 C20 1.392(2) .
C19 H19 0.9500 .
C20 C21 1.397(2) .
